data_1527120
loop_
_publ_author_name
'Barrett, C.S.'
'Mueller, M.H.'
'Hitterman, R.L.'

_publ_section_title
;
 Crystal structure in alpha uranium at low temperature
;
_journal_name_full 'Physical Review (1,1893-132,1963/141,1966-188,1969)'
_journal_page_first 625
_journal_page_last 629
_journal_volume 129
_journal_year 1963
_chemical_formula_sum U
_space_group_IT_number 63
_symmetry_space_group_name_Hall '-C 2c 2'
_symmetry_space_group_name_H-M 'C m c m'
_cell_angle_alpha 90
_cell_angle_beta 90
_cell_angle_gamma 90
_cell_formula_units_Z 4
_cell_length_a 2.8444
_cell_length_b 5.8689
_cell_length_c 4.9316
_cell_volume 82.326
_citation_journal_id_ASTM PHRVAO
_cod_data_source_file Barrett_PHRVAO_1963_154.cif
_cod_data_source_block U1
_cod_original_cell_volume 82.32566
_cod_original_formula_sum U1
_cod_database_code 1527120

loop_
_symmetry_equiv_pos_as_xyz
x,y,z
-x,-y,z+1/2
x,-y,-z
-x,y,-z+1/2
-x,-y,-z
x,y,-z-1/2
-x,y,z
x,-y,z-1/2
x+1/2,y+1/2,z
-x+1/2,-y+1/2,z+1/2
x+1/2,-y+1/2,-z
-x+1/2,y+1/2,-z+1/2
-x+1/2,-y+1/2,-z
x+1/2,y+1/2,-z-1/2
-x+1/2,y+1/2,z
x+1/2,-y+1/2,z-1/2

loop_
_atom_site_label
_atom_site_type_symbol
_atom_site_fract_x
_atom_site_fract_y
_atom_site_fract_z
_atom_site_occupancy
_atom_site_U_iso_or_equiv
U1 U 0 0.10228 0.25 1 0.0
